data_7117270
loop_
_publ_author_name
'Viswanadha G. Saraswatula'
'Binoy K. Saha'

_publ_section_title
;
 A thermal expansion investigation of the melting point anomaly in
 trihalomesitylenes
;
_journal_name_full Chem.Commun.
_journal_page_first 9829
_journal_paper_doi 10.1039/C5cc03033A
_journal_volume 51
_journal_year 2015
_chemical_formula_moiety 'C9 H9 I3'
_chemical_formula_sum 'C9 H9 I3'
_chemical_formula_weight 497.86
_chemical_name_systematic
;
triiodomesitylene   
;
_space_group_crystal_system triclinic
_space_group_IT_number 2
_space_group_name_Hall '-P 1'
_space_group_name_H-M_alt 'P -1'
_symmetry_space_group_name_Hall '-P 1'
_symmetry_space_group_name_H-M 'P -1'
_atom_sites_solution_hydrogens geom
_atom_sites_solution_primary iterative
_atom_sites_solution_secondary difmap
_audit_creation_date 2013-08-18
_audit_creation_method
;
  Olex2 1.2
  (compiled Dec  5 2012 16:17:34, GUI svn.r4385)
;
_audit_update_record
;
2015-04-06 deposited with the CCDC.
2015-05-07 downloaded from the CCDC.
;
_cell_angle_alpha 60.225(6)
_cell_angle_beta 66.662(5)
_cell_angle_gamma 85.520(4)
_cell_formula_units_Z 2
_cell_length_a 7.9431(4)
_cell_length_b 9.5681(6)
_cell_length_c 9.5753(5)
_cell_measurement_reflns_used 2905
_cell_measurement_temperature 154(2)
_cell_measurement_theta_max 29.1005
_cell_measurement_theta_min 4.2677
_cell_volume 573.51(7)
_computing_cell_refinement
;
CrysAlisPro, Agilent Technologies,
Version 1.171.36.21 (release 14-08-2012 CrysAlis171 .NET)
(compiled Sep 14 2012,17:21:16)
;
_computing_data_collection
;
CrysAlisPro, Agilent Technologies,
Version 1.171.36.21 (release 14-08-2012 CrysAlis171 .NET)
(compiled Sep 14 2012,17:21:16)
;
_computing_data_reduction
;
CrysAlisPro, Agilent Technologies,
Version 1.171.36.21 (release 14-08-2012 CrysAlis171 .NET)
(compiled Sep 14 2012,17:21:16)
;
_computing_molecular_graphics
;
O. V. Dolomanov, L. J. Bourhis, R. J. Gildea, J. A. K. Howard and H. Puschmann,
OLEX2: a complete structure solution, refinement and analysis program.
J. Appl. Cryst. (2009). 42, 339-341.
;
_computing_publication_material
;
O. V. Dolomanov, L. J. Bourhis, R. J. Gildea, J. A. K. Howard and H. Puschmann,
OLEX2: a complete structure solution, refinement and analysis program.
J. Appl. Cryst. (2009). 42, 339-341.
;
_computing_structure_refinement
;
SHELXL, G.M. Sheldrick, Acta Cryst.
(2008). A64, 112-122
;
_computing_structure_solution
;
olex2.solve (L.J. Bourhis, O.V. Dolomanov, R.J. Gildea, J.A.K. Howard,
H. Puschmann, in preparation, 2011)
;
_diffrn_ambient_temperature 154(2)
_diffrn_detector_area_resol_mean 15.9821
_diffrn_measured_fraction_theta_full 0.9944
_diffrn_measured_fraction_theta_max 0.9440
_diffrn_measurement_details
;
  1 omega  -85.00   -7.00   1.0000    2.5000
omega____ theta____ kappa____ phi______ frames
    -      -17.3397  -57.0000  150.0000 78

  2 omega  -17.00   20.00   1.0000    2.5000
omega____ theta____ kappa____ phi______ frames
    -      -17.3397  -99.0000   60.0000 37

  3 omega  -10.00   17.00   1.0000    2.5000
omega____ theta____ kappa____ phi______ frames
    -      -17.3397  -99.0000  -90.0000 27

  4 omega  -93.00  -35.00   1.0000    2.5000
omega____ theta____ kappa____ phi______ frames
    -      -17.3397 -178.0000  -90.0000 58

  5 omega  -25.00   21.00   1.0000    2.5000
omega____ theta____ kappa____ phi______ frames
    -      -17.3397  -99.0000 -150.0000 46

  6 omega  -88.00  -58.00   1.0000    2.5000
omega____ theta____ kappa____ phi______ frames
    -      -17.3397 -178.0000  -30.0000 30

  7 omega  -90.00   24.00   1.0000    2.5000
omega____ theta____ kappa____ phi______ frames
    -      -17.3397  -19.0000 -150.0000 114

  8 omega  -39.00   21.00   1.0000    2.5000
omega____ theta____ kappa____ phi______ frames
    -      -17.3397   57.0000  -60.0000 60

  9 omega  -53.00   45.00   1.0000    2.5000
omega____ theta____ kappa____ phi______ frames
    -       19.0585  -37.0000 -180.0000 98
;
_diffrn_measurement_device_type 'Xcalibur, Eos'
_diffrn_measurement_method '\w scans'
_diffrn_orient_matrix_UB_11 0.0538363000
_diffrn_orient_matrix_UB_12 0.0781486000
_diffrn_orient_matrix_UB_13 -0.0627063000
_diffrn_orient_matrix_UB_21 0.0401776000
_diffrn_orient_matrix_UB_22 -0.0249522000
_diffrn_orient_matrix_UB_23 -0.0631533000
_diffrn_orient_matrix_UB_31 -0.0718335000
_diffrn_orient_matrix_UB_32 0.0270135000
_diffrn_orient_matrix_UB_33 -0.0293346000
_diffrn_radiation_monochromator graphite
_diffrn_radiation_type 'Mo K\a'
_diffrn_radiation_wavelength 0.7107
_diffrn_reflns_av_R_equivalents 0.0258
_diffrn_reflns_av_unetI/netI 0.0341
_diffrn_reflns_limit_h_max 10
_diffrn_reflns_limit_h_min -10
_diffrn_reflns_limit_k_max 11
_diffrn_reflns_limit_k_min -12
_diffrn_reflns_limit_l_max 12
_diffrn_reflns_limit_l_min -12
_diffrn_reflns_number 6137
_diffrn_reflns_theta_full 25.00
_diffrn_reflns_theta_max 29.16
_diffrn_reflns_theta_min 4.28
_diffrn_source 'Enhance (Mo) X-ray Source'
_exptl_absorpt_coefficient_mu 8.125
_exptl_absorpt_correction_T_max 1.00000
_exptl_absorpt_correction_T_min 0.40877
_exptl_absorpt_correction_type multi-scan
_exptl_absorpt_process_details
;
CrysAlisPro, Agilent Technologies,
Version 1.171.36.21 (release 14-08-2012 CrysAlis171 .NET)
(compiled Sep 14 2012,17:21:16)
Empirical absorption correction using spherical harmonics,
 implemented in SCALE3 ABSPACK scaling algorithm.
;
_exptl_crystal_colour colourless
_exptl_crystal_colour_primary colourless
_exptl_crystal_density_diffrn 2.883
_exptl_crystal_density_method 'not measured'
_exptl_crystal_description block
_exptl_crystal_F_000 444
_exptl_crystal_size_max 0.45
_exptl_crystal_size_mid 0.4
_exptl_crystal_size_min 0.3
_refine_diff_density_max 0.816
_refine_diff_density_min -1.031
_refine_diff_density_rms 0.202
_refine_ls_extinction_method none
_refine_ls_goodness_of_fit_ref 1.126
_refine_ls_hydrogen_treatment mixed
_refine_ls_matrix_type full
_refine_ls_number_parameters 112
_refine_ls_number_reflns 2655
_refine_ls_number_restraints 0
_refine_ls_restrained_S_all 1.126
_refine_ls_R_factor_all 0.0343
_refine_ls_R_factor_gt 0.0295
_refine_ls_shift/su_max 0.000
_refine_ls_shift/su_mean 0.000
_refine_ls_structure_factor_coef Fsqd
_refine_ls_weighting_details 'calc w=1/[\s^2^(Fo^2^)+(0.0299P)^2^+0.6802P] where P=(Fo^2^+2Fc^2^)/3'
_refine_ls_weighting_scheme calc
_refine_ls_wR_factor_gt 0.0676
_refine_ls_wR_factor_ref 0.0693
_reflns_number_gt 2391
_reflns_number_total 2655
_reflns_threshold_expression >2sigma(I)
_cod_data_source_file c5cc03033a2.cif
_cod_data_source_block tim-154K
_cod_original_cell_volume 573.52(5)
_cod_database_code 7117270

loop_
_space_group_symop_id
_space_group_symop_operation_xyz
1 'x, y, z'
2 '-x, -y, -z'

loop_
_atom_site_label
_atom_site_type_symbol
_atom_site_fract_x
_atom_site_fract_y
_atom_site_fract_z
_atom_site_U_iso_or_equiv
_atom_site_adp_type
_atom_site_occupancy
_atom_site_symmetry_multiplicity
_atom_site_calc_flag
_atom_site_refinement_flags
_atom_site_disorder_assembly
_atom_site_disorder_group
I2 I 0.25975(5) 0.85287(4) 0.22983(4) 0.02163(10) Uani 1 1 d . . .
I1 I 0.20485(5) 0.30096(4) 0.94009(4) 0.02258(10) Uani 1 1 d . . .
I3 I 0.28418(5) 0.16428(4) 0.36604(4) 0.02511(10) Uani 1 1 d . . .
C6 C 0.2503(6) 0.2717(6) 0.6249(6) 0.0154(9) Uani 1 1 d . . .
C8 C 0.2783(8) 0.5573(7) 0.1551(7) 0.0253(11) Uani 1 1 d . . .
H8A H 0.1560 0.5789 0.1540 0.038 Uiso 1 1 calc R . .
H8B H 0.3197 0.4749 0.1215 0.038 Uiso 1 1 calc R . .
H8C H 0.3671 0.6580 0.0709 0.038 Uiso 1 1 calc R . .
C2 C 0.2393(6) 0.5526(6) 0.5714(6) 0.0167(9) Uani 1 1 d . . .
C3 C 0.2533(6) 0.6019(6) 0.4021(6) 0.0157(9) Uani 1 1 d . . .
C9 C 0.2481(8) 0.0939(6) 0.7448(7) 0.0252(11) Uani 1 1 d . . .
H9A H 0.2975 0.0816 0.8286 0.038 Uiso 1 1 calc R . .
H9B H 0.3249 0.0472 0.6741 0.038 Uiso 1 1 calc R . .
H9C H 0.1205 0.0371 0.8097 0.038 Uiso 1 1 calc R . .
C7 C 0.2272(8) 0.6720(7) 0.6321(7) 0.0245(11) Uani 1 1 d . . .
H7A H 0.3475 0.7410 0.5697 0.037 Uiso 1 1 calc R . .
H7B H 0.1935 0.6129 0.7595 0.037 Uiso 1 1 calc R . .
H7C H 0.1326 0.7402 0.6065 0.037 Uiso 1 1 calc R . .
C4 C 0.2659(6) 0.4957(6) 0.3386(6) 0.0177(10) Uani 1 1 d . . .
C1 C 0.2358(6) 0.3859(6) 0.6785(6) 0.0170(10) Uani 1 1 d . . .
C5 C 0.2652(6) 0.3331(6) 0.4530(6) 0.0165(9) Uani 1 1 d . . .

loop_
_atom_site_aniso_label
_atom_site_aniso_U_11
_atom_site_aniso_U_22
_atom_site_aniso_U_33
_atom_site_aniso_U_23
_atom_site_aniso_U_13
_atom_site_aniso_U_12
I2 0.03202(18) 0.01129(17) 0.01764(17) -0.00437(14) -0.01050(13) 0.00237(13)
I1 0.03500(18) 0.02064(19) 0.01435(16) -0.00878(15) -0.01279(13) 0.00625(14)
I3 0.0425(2) 0.01817(19) 0.02429(19) -0.01495(16) -0.01758(15) 0.00774(15)
C6 0.020(2) 0.011(2) 0.014(2) -0.0048(19) -0.0084(18) 0.0025(18)
C8 0.036(3) 0.026(3) 0.019(3) -0.013(2) -0.014(2) 0.005(2)
C2 0.019(2) 0.014(3) 0.018(2) -0.010(2) -0.0073(18) 0.0034(18)
C3 0.018(2) 0.011(2) 0.016(2) -0.006(2) -0.0057(18) 0.0013(17)
C9 0.043(3) 0.009(3) 0.019(3) -0.003(2) -0.015(2) 0.005(2)
C7 0.044(3) 0.013(3) 0.021(3) -0.011(2) -0.016(2) 0.005(2)
C4 0.020(2) 0.017(3) 0.014(2) -0.007(2) -0.0054(18) -0.0007(19)
C1 0.019(2) 0.019(3) 0.011(2) -0.007(2) -0.0052(18) 0.0019(19)
C5 0.020(2) 0.015(3) 0.018(2) -0.011(2) -0.0068(18) 0.0016(18)

loop_
_atom_type_symbol
_atom_type_description
_atom_type_scat_dispersion_real
_atom_type_scat_dispersion_imag
_atom_type_scat_source
C C 0.0033 0.0016 'International Tables Vol C Tables 4.2.6.8 and 6.1.1.4'
H H 0.0000 0.0000 'International Tables Vol C Tables 4.2.6.8 and 6.1.1.4'
I I -0.4742 1.8119 'International Tables Vol C Tables 4.2.6.8 and 6.1.1.4'

loop_
_geom_angle_atom_site_label_1
_geom_angle_atom_site_label_2
_geom_angle_atom_site_label_3
_geom_angle
_geom_angle_site_symmetry_1
_geom_angle_site_symmetry_3
C1 C6 C9 122.2(4) . .
C1 C6 C5 115.8(4) . .
C5 C6 C9 122.0(4) . .
H8A C8 H8B 109.5 . .
H8A C8 H8C 109.5 . .
H8B C8 H8C 109.5 . .
C4 C8 H8A 109.5 . .
C4 C8 H8B 109.5 . .
C4 C8 H8C 109.5 . .
C3 C2 C7 121.6(4) . .
C1 C2 C3 115.5(4) . .
C1 C2 C7 122.9(4) . .
C2 C3 I2 118.2(3) . .
C4 C3 I2 117.8(3) . .
C4 C3 C2 124.0(4) . .
C6 C9 H9A 109.5 . .
C6 C9 H9B 109.5 . .
C6 C9 H9C 109.5 . .
H9A C9 H9B 109.5 . .
H9A C9 H9C 109.5 . .
H9B C9 H9C 109.5 . .
C2 C7 H7A 109.5 . .
C2 C7 H7B 109.5 . .
C2 C7 H7C 109.5 . .
H7A C7 H7B 109.5 . .
H7A C7 H7C 109.5 . .
H7B C7 H7C 109.5 . .
C3 C4 C8 121.0(5) . .
C5 C4 C8 122.6(4) . .
C5 C4 C3 116.4(4) . .
C6 C1 I1 118.0(4) . .
C2 C1 I1 117.6(3) . .
C2 C1 C6 124.3(4) . .
C6 C5 I3 117.4(3) . .
C4 C5 I3 118.6(3) . .
C4 C5 C6 124.0(4) . .

loop_
_geom_bond_atom_site_label_1
_geom_bond_atom_site_label_2
_geom_bond_distance
_geom_bond_site_symmetry_2
I2 C3 2.123(5) .
I1 C1 2.125(4) .
I3 C5 2.127(4) .
C6 C9 1.504(7) .
C6 C1 1.400(7) .
C6 C5 1.402(6) .
C8 H8A 0.9800 .
C8 H8B 0.9800 .
C8 H8C 0.9800 .
C8 C4 1.513(7) .
C2 C3 1.403(6) .
C2 C7 1.500(7) .
C2 C1 1.399(7) .
C3 C4 1.401(7) .
C9 H9A 0.9800 .
C9 H9B 0.9800 .
C9 H9C 0.9800 .
C7 H7A 0.9800 .
C7 H7B 0.9800 .
C7 H7C 0.9800 .
C4 C5 1.387(7) .
